data_7157705
loop_
_publ_author_name
'Sathi, Vidya'
'Thomas, Noble V.'
'Deepthi, Ani'

_publ_section_title
;
 Stereoselective synthesis of dispiro heterocycles by [3 + 2]
 cycloaddition of azomethine ylides with a thiazolo[3,2-<i>a</i>]indole
 derivative.
;
_journal_issue 39
_journal_name_full 'Organic &amp; biomolecular chemistry'
_journal_page_first 7822
_journal_page_last 7826
_journal_paper_doi 10.1039/d0ob01559h
_journal_volume 18
_journal_year 2020
_chemical_formula_moiety 'C27 H20 N2 O8 S'
_chemical_formula_sum 'C27 H20 N2 O8 S'
_chemical_formula_weight 532.51
_space_group_crystal_system triclinic
_space_group_IT_number 2
_space_group_name_Hall '-P 1'
_space_group_name_H-M_alt 'P -1'
_atom_sites_solution_hydrogens geom
_audit_creation_method SHELXL-2018/3
_audit_update_record
;
2020-07-24 deposited with the CCDC.	2020-09-15 downloaded from the CCDC.
;
_cell_angle_alpha 70.281(6)
_cell_angle_beta 78.966(5)
_cell_angle_gamma 74.305(5)
_cell_formula_units_Z 2
_cell_length_a 7.6399(13)
_cell_length_b 11.119(2)
_cell_length_c 15.958(3)
_cell_measurement_reflns_used 5149
_cell_measurement_temperature 296(2)
_cell_measurement_theta_max 24.54
_cell_measurement_theta_min 2.74
_cell_volume 1221.0(4)
_computing_cell_refinement 'APEX3/SAINT (Bruker, 2016)'
_computing_data_collection 'APEX3 (Bruker, 2016)'
_computing_data_reduction 'SAINT/XPREP (Bruker, 2016)'
_computing_molecular_graphics 'ORTEP3- 2014.1(Farrugia, 1997) '
_computing_publication_material 'SHELXL-2018/3 (Sheldrick, 2018)'
_computing_structure_refinement 'SHELXL-2018/3 (Sheldrick, 2018)'
_computing_structure_solution 'SHELXT 2018/2 (Sheldrick, 2018)'
_diffrn_ambient_temperature 296(2)
_diffrn_detector_area_resol_mean 0
_diffrn_measured_fraction_theta_full 1.000
_diffrn_measured_fraction_theta_max 1.000
_diffrn_measurement_device_type 'Bruker KAPPA APEX-II CCD'
_diffrn_measurement_method '\f and \w scans'
_diffrn_radiation_type MoK\a
_diffrn_radiation_wavelength 0.71073
_diffrn_reflns_av_R_equivalents 0.0571
_diffrn_reflns_av_unetI/netI 0.0380
_diffrn_reflns_Laue_measured_fraction_full 1.000
_diffrn_reflns_Laue_measured_fraction_max 1.000
_diffrn_reflns_limit_h_max 9
_diffrn_reflns_limit_h_min -9
_diffrn_reflns_limit_k_max 13
_diffrn_reflns_limit_k_min -13
_diffrn_reflns_limit_l_max 18
_diffrn_reflns_limit_l_min -18
_diffrn_reflns_number 34931
_diffrn_reflns_point_group_measured_fraction_full 1.000
_diffrn_reflns_point_group_measured_fraction_max 1.000
_diffrn_reflns_theta_full 25.000
_diffrn_reflns_theta_max 25.000
_diffrn_reflns_theta_min 1.364
_diffrn_source 'sealed tube'
_exptl_absorpt_coefficient_mu 0.189
_exptl_absorpt_correction_T_max 0.990
_exptl_absorpt_correction_T_min 0.968
_exptl_absorpt_correction_type multi-scan
_exptl_absorpt_process_details 'SADABS (Bruker, 2016)'
_exptl_crystal_colour yellow
_exptl_crystal_density_diffrn 1.448
_exptl_crystal_density_meas 1.447
_exptl_crystal_density_method none
_exptl_crystal_description block
_exptl_crystal_F_000 552
_exptl_crystal_size_max 0.175
_exptl_crystal_size_mid 0.085
_exptl_crystal_size_min 0.055
_refine_diff_density_max 0.214
_refine_diff_density_min -0.242
_refine_diff_density_rms 0.042
_refine_ls_extinction_method none
_refine_ls_goodness_of_fit_ref 1.009
_refine_ls_hydrogen_treatment constr
_refine_ls_matrix_type full
_refine_ls_number_parameters 346
_refine_ls_number_reflns 4293
_refine_ls_number_restraints 0
_refine_ls_restrained_S_all 1.009
_refine_ls_R_factor_all 0.0653
_refine_ls_R_factor_gt 0.0416
_refine_ls_shift/su_max 0.000
_refine_ls_shift/su_mean 0.000
_refine_ls_structure_factor_coef Fsqd
_refine_ls_weighting_details 'w=1/[\s^2^(Fo^2^)+(0.0474P)^2^+0.4940P] where P=(Fo^2^+2Fc^2^)/3'
_refine_ls_weighting_scheme calc
_refine_ls_wR_factor_gt 0.0945
_refine_ls_wR_factor_ref 0.1107
_reflns_Friedel_coverage 0.000
_reflns_number_gt 3177
_reflns_number_total 4293
_reflns_threshold_expression 'I > 2\s(I)'
_cod_data_source_file d0ob01559h2.cif
_cod_data_source_block shelx
_cod_depositor_comments 'Adding full bibliography for 7157705.cif.'
_cod_database_code 7157705
_shelx_shelxl_version_number 2018/3
_shelx_space_group_comment
;
The symmetry employed for this shelxl refinement is uniquely defined
by the following loop, which should always be used as a source of
symmetry information in preference to the above space-group names.
They are only intended as comments.
;
_shelx_estimated_absorpt_t_min 0.968
_shelx_estimated_absorpt_t_max 0.990

loop_
_space_group_symop_operation_xyz
'x, y, z'
'-x, -y, -z'

loop_
_atom_site_label
_atom_site_type_symbol
_atom_site_fract_x
_atom_site_fract_y
_atom_site_fract_z
_atom_site_U_iso_or_equiv
_atom_site_adp_type
_atom_site_occupancy
_atom_site_site_symmetry_order
_atom_site_calc_flag
_atom_site_refinement_flags_posn
_atom_site_refinement_flags_adp
_atom_site_refinement_flags_occupancy
_atom_site_disorder_assembly
_atom_site_disorder_group
C1 C 0.1953(3) 0.8941(2) 0.89777(14) 0.0393(6) Uani 1 1 d . . . . .
C2 C 0.3036(3) 0.9919(2) 0.88313(15) 0.0403(6) Uani 1 1 d . . . . .
C3 C 0.2439(4) 1.1216(3) 0.88187(19) 0.0592(7) Uani 1 1 d . . . . .
H3 H 0.119868 1.159250 0.890104 0.071 Uiso 1 1 calc R U . . .
C4 C 0.3739(5) 1.1929(3) 0.8680(2) 0.0750(9) Uani 1 1 d . . . . .
H4 H 0.337108 1.280994 0.865118 0.090 Uiso 1 1 calc R U . . .
C5 C 0.5595(4) 1.1358(3) 0.8584(2) 0.0688(8) Uani 1 1 d . . . . .
H5 H 0.644544 1.186217 0.849646 0.083 Uiso 1 1 calc R U . . .
C6 C 0.6194(3) 1.0070(3) 0.86138(17) 0.0519(7) Uani 1 1 d . . . . .
H6 H 0.743715 0.968622 0.856471 0.062 Uiso 1 1 calc R U . . .
C7 C 0.4893(3) 0.9354(2) 0.87198(14) 0.0378(5) Uani 1 1 d . . . . .
C8 C 0.5173(3) 0.7987(2) 0.87373(15) 0.0368(5) Uani 1 1 d . . . . .
C9 C 0.3277(3) 0.7676(2) 0.88219(14) 0.0340(5) Uani 1 1 d . . . . .
C10 C 0.3272(4) 0.6381(3) 1.04270(16) 0.0571(7) Uani 1 1 d . . . . .
H10A H 0.442506 0.655417 1.044752 0.086 Uiso 1 1 calc R U . . .
H10B H 0.320110 0.551998 1.081848 0.086 Uiso 1 1 calc R U . . .
H10C H 0.229555 0.701840 1.061633 0.086 Uiso 1 1 calc R U . . .
C11 C 0.1471(3) 0.6097(3) 0.94196(16) 0.0510(7) Uani 1 1 d . . . . .
H11A H 0.044259 0.637870 0.982412 0.061 Uiso 1 1 calc R U . . .
H11B H 0.167846 0.515590 0.954635 0.061 Uiso 1 1 calc R U . . .
C12 C 0.1108(3) 0.6804(2) 0.84457(14) 0.0363(5) Uani 1 1 d . . . . .
H12 H 0.004769 0.753703 0.843630 0.044 Uiso 1 1 calc R U . . .
C13 C 0.2836(3) 0.7380(2) 0.80122(14) 0.0313(5) Uani 1 1 d . . . . .
C14 C 0.2456(3) 0.8539(2) 0.71780(14) 0.0355(5) Uani 1 1 d . . . . .
C15 C 0.4516(3) 0.6971(2) 0.65484(14) 0.0347(5) Uani 1 1 d . . . . .
C16 C 0.5180(3) 0.6795(2) 0.57182(15) 0.0415(6) Uani 1 1 d . . . . .
C17 C 0.4402(3) 0.8004(3) 0.50599(15) 0.0469(6) Uani 1 1 d . . . . .
C18 C 0.4539(4) 0.8420(3) 0.41257(18) 0.0682(8) Uani 1 1 d . . . . .
H18 H 0.525607 0.787937 0.379516 0.082 Uiso 1 1 calc R U . . .
C19 C 0.3574(5) 0.9662(4) 0.37075(19) 0.0810(10) Uani 1 1 d . . . . .
H19 H 0.365617 0.994969 0.308527 0.097 Uiso 1 1 calc R U . . .
C20 C 0.2502(5) 1.0489(3) 0.4170(2) 0.0748(9) Uani 1 1 d . . . . .
H20 H 0.188000 1.131642 0.385785 0.090 Uiso 1 1 calc R U . . .
C21 C 0.2336(4) 1.0107(3) 0.50964(17) 0.0560(7) Uani 1 1 d . . . . .
H21 H 0.161369 1.065507 0.542086 0.067 Uiso 1 1 calc R U . . .
C22 C 0.3301(3) 0.8869(2) 0.55107(15) 0.0421(6) Uani 1 1 d . . . . .
C23 C 0.6393(4) 0.5685(3) 0.54698(19) 0.0558(7) Uani 1 1 d . . . . .
C24 C 0.7177(4) 0.4463(3) 0.6196(2) 0.0560(7) Uani 1 1 d . . . . .
C25 C 0.9541(6) 0.2584(4) 0.6523(3) 0.1240(17) Uani 1 1 d . . . . .
H25A H 0.955821 0.277074 0.706586 0.186 Uiso 1 1 calc R U . . .
H25B H 1.077204 0.229472 0.627813 0.186 Uiso 1 1 calc R U . . .
H25C H 0.888148 0.190870 0.664929 0.186 Uiso 1 1 calc R U . . .
C26 C 0.0718(3) 0.5959(3) 0.79704(17) 0.0426(6) Uani 1 1 d . . . . .
C27 C 0.0327(5) 0.5909(4) 0.6553(2) 0.0876(11) Uani 1 1 d . . . . .
H27A H 0.138311 0.520710 0.654859 0.131 Uiso 1 1 calc R U . . .
H27B H 0.019864 0.648196 0.595302 0.131 Uiso 1 1 calc R U . . .
H27C H -0.074413 0.555564 0.678599 0.131 Uiso 1 1 calc R U . . .
N1 N 0.3405(2) 0.82155(17) 0.64288(11) 0.0355(4) Uani 1 1 d . . . . .
N2 N 0.3110(3) 0.64589(19) 0.95162(12) 0.0405(5) Uani 1 1 d . . . . .
O1 O 0.6557(3) 0.4185(2) 0.69533(16) 0.0920(8) Uani 1 1 d . . . . .
O2 O 0.8653(3) 0.3754(2) 0.58842(17) 0.0962(8) Uani 1 1 d . . . . .
O3 O 0.6805(3) 0.5709(2) 0.46933(15) 0.0975(8) Uani 1 1 d . . . . .
O4 O 0.6620(2) 0.72118(18) 0.87169(13) 0.0602(5) Uani 1 1 d . . . . .
O5 O 0.0343(2) 0.90433(18) 0.92383(12) 0.0560(5) Uani 1 1 d . . . . .
O6 O 0.1444(2) 0.95816(16) 0.71623(11) 0.0536(5) Uani 1 1 d . . . . .
O7 O 0.0542(2) 0.66387(17) 0.71110(11) 0.0515(5) Uani 1 1 d . . . . .
O8 O 0.0570(3) 0.48490(19) 0.83045(13) 0.0660(5) Uani 1 1 d . . . . .
S1 S 0.46623(7) 0.61104(6) 0.76725(4) 0.03756(17) Uani 1 1 d . . . . .

loop_
_atom_site_aniso_label
_atom_site_aniso_U_11
_atom_site_aniso_U_22
_atom_site_aniso_U_33
_atom_site_aniso_U_23
_atom_site_aniso_U_13
_atom_site_aniso_U_12
C1 0.0338(12) 0.0539(16) 0.0334(12) -0.0210(11) -0.0045(10) -0.0045(11)
C2 0.0426(13) 0.0427(15) 0.0374(13) -0.0175(11) -0.0050(10) -0.0051(11)
C3 0.0586(16) 0.0509(17) 0.0717(19) -0.0318(15) -0.0086(14) 0.0000(14)
C4 0.093(2) 0.0477(18) 0.095(2) -0.0358(17) -0.0131(19) -0.0130(17)
C5 0.076(2) 0.063(2) 0.084(2) -0.0332(17) -0.0037(17) -0.0305(17)
C6 0.0474(14) 0.0555(18) 0.0614(17) -0.0237(14) -0.0066(12) -0.0173(13)
C7 0.0391(12) 0.0438(14) 0.0344(13) -0.0143(11) -0.0053(10) -0.0115(11)
C8 0.0322(12) 0.0412(14) 0.0370(13) -0.0130(11) -0.0044(9) -0.0060(10)
C9 0.0307(11) 0.0388(13) 0.0319(12) -0.0106(10) -0.0041(9) -0.0067(10)
C10 0.0717(18) 0.0668(19) 0.0326(14) -0.0080(13) -0.0131(12) -0.0192(15)
C11 0.0569(15) 0.0628(18) 0.0378(14) -0.0107(13) 0.0012(12) -0.0307(14)
C12 0.0317(11) 0.0399(14) 0.0396(13) -0.0155(11) -0.0007(9) -0.0093(10)
C13 0.0306(11) 0.0306(12) 0.0304(11) -0.0102(9) -0.0025(9) -0.0026(9)
C14 0.0346(12) 0.0360(14) 0.0344(13) -0.0113(10) -0.0066(10) -0.0025(10)
C15 0.0307(11) 0.0388(13) 0.0353(12) -0.0126(10) -0.0016(9) -0.0082(10)
C16 0.0404(12) 0.0531(16) 0.0353(13) -0.0204(12) 0.0021(10) -0.0126(11)
C17 0.0492(14) 0.0609(17) 0.0340(13) -0.0131(12) -0.0022(11) -0.0207(13)
C18 0.078(2) 0.090(2) 0.0358(15) -0.0160(16) 0.0000(14) -0.0267(18)
C19 0.108(3) 0.100(3) 0.0288(15) 0.0011(17) -0.0125(17) -0.037(2)
C20 0.091(2) 0.075(2) 0.0455(18) 0.0097(16) -0.0220(16) -0.0224(18)
C21 0.0631(17) 0.0526(17) 0.0436(15) -0.0010(13) -0.0135(13) -0.0111(13)
C22 0.0465(13) 0.0477(15) 0.0297(12) -0.0042(11) -0.0055(10) -0.0155(12)
C23 0.0543(16) 0.0661(19) 0.0546(17) -0.0342(15) 0.0087(13) -0.0157(14)
C24 0.0537(16) 0.0504(17) 0.072(2) -0.0365(16) 0.0081(15) -0.0113(13)
C25 0.106(3) 0.062(2) 0.151(4) -0.017(3) 0.016(3) 0.027(2)
C26 0.0333(12) 0.0484(17) 0.0498(16) -0.0209(13) -0.0012(11) -0.0097(11)
C27 0.100(3) 0.113(3) 0.085(2) -0.065(2) -0.019(2) -0.029(2)
N1 0.0382(10) 0.0356(11) 0.0285(10) -0.0070(8) -0.0031(8) -0.0054(8)
N2 0.0468(11) 0.0439(12) 0.0303(10) -0.0049(9) -0.0053(8) -0.0164(9)
O1 0.1061(18) 0.0667(15) 0.0714(15) -0.0223(12) 0.0122(13) 0.0192(12)
O2 0.0904(16) 0.0660(15) 0.1063(19) -0.0338(14) 0.0270(14) 0.0081(12)
O3 0.1193(19) 0.1087(19) 0.0589(14) -0.0518(14) 0.0148(13) 0.0005(15)
O4 0.0323(9) 0.0547(12) 0.0968(15) -0.0329(11) -0.0109(9) 0.0006(8)
O5 0.0315(9) 0.0768(13) 0.0690(12) -0.0430(10) 0.0041(8) -0.0069(8)
O6 0.0616(11) 0.0403(10) 0.0470(10) -0.0138(8) -0.0103(8) 0.0118(9)
O7 0.0570(11) 0.0609(12) 0.0489(11) -0.0264(9) -0.0117(8) -0.0165(9)
O8 0.0801(14) 0.0481(12) 0.0774(14) -0.0210(11) -0.0044(11) -0.0271(10)
S1 0.0374(3) 0.0352(3) 0.0336(3) -0.0096(2) -0.0034(2) 0.0012(2)

loop_
_atom_type_symbol
_atom_type_description
_atom_type_scat_dispersion_real
_atom_type_scat_dispersion_imag
_atom_type_scat_source
C C 0.0033 0.0016 'International Tables Vol C Tables 4.2.6.8 and 6.1.1.4'
H H 0.0000 0.0000 'International Tables Vol C Tables 4.2.6.8 and 6.1.1.4'
N N 0.0061 0.0033 'International Tables Vol C Tables 4.2.6.8 and 6.1.1.4'
O O 0.0106 0.0060 'International Tables Vol C Tables 4.2.6.8 and 6.1.1.4'
S S 0.1246 0.1234 'International Tables Vol C Tables 4.2.6.8 and 6.1.1.4'

loop_
_geom_angle_atom_site_label_1
_geom_angle_atom_site_label_2
_geom_angle_atom_site_label_3
_geom_angle
_geom_angle_site_symmetry_1
_geom_angle_site_symmetry_3
_geom_angle_publ_flag
O5 C1 C2 126.8(2) . . ?
O5 C1 C9 124.8(2) . . ?
C2 C1 C9 108.17(18) . . ?
C3 C2 C7 121.0(2) . . ?
C3 C2 C1 128.9(2) . . ?
C7 C2 C1 110.1(2) . . ?
C4 C3 C2 117.8(3) . . ?
C3 C4 C5 121.2(3) . . ?
C6 C5 C4 121.3(3) . . ?
C5 C6 C7 118.0(3) . . ?
C6 C7 C2 120.7(2) . . ?
C6 C7 C8 128.7(2) . . ?
C2 C7 C8 110.64(19) . . ?
O4 C8 C7 126.6(2) . . ?
O4 C8 C9 125.0(2) . . ?
C7 C8 C9 108.45(18) . . ?
N2 C9 C8 112.06(17) . . ?
N2 C9 C13 99.72(17) . . ?
C8 C9 C13 116.55(17) . . ?
N2 C9 C1 115.81(17) . . ?
C8 C9 C1 101.87(17) . . ?
C13 C9 C1 111.53(16) . . ?
N2 C11 C12 105.18(18) . . ?
C26 C12 C11 114.4(2) . . ?
C26 C12 C13 113.96(18) . . ?
C11 C12 C13 103.82(17) . . ?
C14 C13 C9 116.35(18) . . ?
C14 C13 C12 111.95(17) . . ?
C9 C13 C12 100.06(16) . . ?
C14 C13 S1 107.31(14) . . ?
C9 C13 S1 111.87(14) . . ?
C12 C13 S1 109.09(14) . . ?
O6 C14 N1 124.4(2) . . ?
O6 C14 C13 125.4(2) . . ?
N1 C14 C13 110.16(18) . . ?
C16 C15 N1 108.95(19) . . ?
C16 C15 S1 139.15(19) . . ?
N1 C15 S1 111.90(15) . . ?
C15 C16 C23 131.1(2) . . ?
C15 C16 C17 106.2(2) . . ?
C23 C16 C17 122.7(2) . . ?
C22 C17 C18 117.9(3) . . ?
C22 C17 C16 108.6(2) . . ?
C18 C17 C16 133.5(3) . . ?
C19 C18 C17 117.9(3) . . ?
C20 C19 C18 122.9(3) . . ?
C19 C20 C21 120.8(3) . . ?
C22 C21 C20 116.2(3) . . ?
C21 C22 C17 124.5(2) . . ?
C21 C22 N1 129.3(2) . . ?
C17 C22 N1 106.2(2) . . ?
O3 C23 C16 121.5(3) . . ?
O3 C23 C24 118.8(3) . . ?
C16 C23 C24 119.6(2) . . ?
O1 C24 O2 123.4(3) . . ?
O1 C24 C23 124.7(2) . . ?
O2 C24 C23 111.9(3) . . ?
O8 C26 O7 124.5(2) . . ?
O8 C26 C12 125.7(2) . . ?
O7 C26 C12 109.8(2) . . ?
C14 N1 C15 118.04(18) . . ?
C14 N1 C22 131.43(19) . . ?
C15 N1 C22 109.99(18) . . ?
C9 N2 C10 117.19(19) . . ?
C9 N2 C11 108.26(17) . . ?
C10 N2 C11 114.23(19) . . ?
C24 O2 C25 116.6(3) . . ?
C26 O7 C27 115.8(2) . . ?
C15 S1 C13 91.47(10) . . ?

loop_
_geom_bond_atom_site_label_1
_geom_bond_atom_site_label_2
_geom_bond_distance
_geom_bond_site_symmetry_2
_geom_bond_publ_flag
C1 O5 1.208(3) . ?
C1 C2 1.471(3) . ?
C1 C9 1.560(3) . ?
C2 C3 1.385(3) . ?
C2 C7 1.391(3) . ?
C3 C4 1.374(4) . ?
C4 C5 1.390(4) . ?
C5 C6 1.368(4) . ?
C6 C7 1.387(3) . ?
C7 C8 1.467(3) . ?
C8 O4 1.206(3) . ?
C8 C9 1.549(3) . ?
C9 N2 1.451(3) . ?
C9 C13 1.551(3) . ?
C10 N2 1.454(3) . ?
C11 N2 1.463(3) . ?
C11 C12 1.527(3) . ?
C12 C26 1.505(3) . ?
C12 C13 1.562(3) . ?
C13 C14 1.518(3) . ?
C13 S1 1.842(2) . ?
C14 O6 1.202(3) . ?
C14 N1 1.379(3) . ?
C15 C16 1.384(3) . ?
C15 N1 1.386(3) . ?
C15 S1 1.734(2) . ?
C16 C23 1.453(3) . ?
C16 C17 1.455(3) . ?
C17 C22 1.396(3) . ?
C17 C18 1.396(3) . ?
C18 C19 1.383(5) . ?
C19 C20 1.371(5) . ?
C20 C21 1.384(4) . ?
C21 C22 1.379(3) . ?
C22 N1 1.406(3) . ?
C23 O3 1.212(3) . ?
C23 C24 1.520(4) . ?
C24 O1 1.178(3) . ?
C24 O2 1.308(3) . ?
C25 O2 1.443(4) . ?
C26 O8 1.195(3) . ?
C26 O7 1.336(3) . ?
C27 O7 1.447(3) . ?

loop_
_geom_hbond_atom_site_label_D
_geom_hbond_atom_site_label_H
_geom_hbond_atom_site_label_A
_geom_hbond_distance_DH
_geom_hbond_distance_HA
_geom_hbond_distance_DA
_geom_hbond_angle_DHA
_geom_hbond_site_symmetry_A
_geom_hbond_publ_flag
C10 H10B S1 0.96 2.95 3.628(3) 128.6 2_667 yes
C12 H12 O5 0.98 2.50 3.033(3) 113.8 . yes
C21 H21 O6 0.93 2.62 3.119(3) 114.1 . yes
C27 H27A O3 0.96 2.54 3.257(4) 131.9 2_666 yes
C10 H10B S1 0.96 2.95 3.628(3) 128.6 2_667 yes
C12 H12 O5 0.98 2.50 3.033(3) 113.8 . yes
C21 H21 O6 0.93 2.62 3.119(3) 114.1 . yes
C27 H27A O3 0.96 2.54 3.257(4) 131.9 2_666 yes

loop_
_geom_torsion_atom_site_label_1
_geom_torsion_atom_site_label_2
_geom_torsion_atom_site_label_3
_geom_torsion_atom_site_label_4
_geom_torsion
_geom_torsion_site_symmetry_1
_geom_torsion_site_symmetry_2
_geom_torsion_site_symmetry_3
_geom_torsion_site_symmetry_4
_geom_torsion_publ_flag
O5 C1 C2 C3 -11.2(4) . . . . ?
C9 C1 C2 C3 173.9(2) . . . . ?
O5 C1 C2 C7 167.1(2) . . . . ?
C9 C1 C2 C7 -7.8(2) . . . . ?
C7 C2 C3 C4 0.9(4) . . . . ?
C1 C2 C3 C4 179.0(3) . . . . ?
C2 C3 C4 C5 -1.9(5) . . . . ?
C3 C4 C5 C6 0.6(5) . . . . ?
C4 C5 C6 C7 1.7(4) . . . . ?
C5 C6 C7 C2 -2.8(4) . . . . ?
C5 C6 C7 C8 177.4(2) . . . . ?
C3 C2 C7 C6 1.5(4) . . . . ?
C1 C2 C7 C6 -176.9(2) . . . . ?
C3 C2 C7 C8 -178.6(2) . . . . ?
C1 C2 C7 C8 2.9(3) . . . . ?
C6 C7 C8 O4 5.0(4) . . . . ?
C2 C7 C8 O4 -174.8(2) . . . . ?
C6 C7 C8 C9 -177.0(2) . . . . ?
C2 C7 C8 C9 3.1(2) . . . . ?
O4 C8 C9 N2 46.3(3) . . . . ?
C7 C8 C9 N2 -131.73(19) . . . . ?
O4 C8 C9 C13 -67.7(3) . . . . ?
C7 C8 C9 C13 114.3(2) . . . . ?
O4 C8 C9 C1 170.7(2) . . . . ?
C7 C8 C9 C1 -7.3(2) . . . . ?
O5 C1 C9 N2 -44.2(3) . . . . ?
C2 C1 C9 N2 130.84(19) . . . . ?
O5 C1 C9 C8 -166.0(2) . . . . ?
C2 C1 C9 C8 9.0(2) . . . . ?
O5 C1 C9 C13 68.9(3) . . . . ?
C2 C1 C9 C13 -116.04(19) . . . . ?
N2 C11 C12 C26 133.1(2) . . . . ?
N2 C11 C12 C13 8.3(2) . . . . ?
N2 C9 C13 C14 166.93(17) . . . . ?
C8 C9 C13 C14 -72.3(2) . . . . ?
C1 C9 C13 C14 44.1(2) . . . . ?
N2 C9 C13 C12 46.16(18) . . . . ?
C8 C9 C13 C12 166.93(18) . . . . ?
C1 C9 C13 C12 -76.7(2) . . . . ?
N2 C9 C13 S1 -69.25(17) . . . . ?
C8 C9 C13 S1 51.5(2) . . . . ?
C1 C9 C13 S1 167.90(14) . . . . ?
C26 C12 C13 C14 77.7(2) . . . . ?
C11 C12 C13 C14 -157.17(19) . . . . ?
C26 C12 C13 C9 -158.42(19) . . . . ?
C11 C12 C13 C9 -33.3(2) . . . . ?
C26 C12 C13 S1 -40.9(2) . . . . ?
C11 C12 C13 S1 84.22(18) . . . . ?
C9 C13 C14 O6 -47.7(3) . . . . ?
C12 C13 C14 O6 66.5(3) . . . . ?
S1 C13 C14 O6 -173.9(2) . . . . ?
C9 C13 C14 N1 133.85(19) . . . . ?
C12 C13 C14 N1 -111.96(19) . . . . ?
S1 C13 C14 N1 7.7(2) . . . . ?
N1 C15 C16 C23 179.6(2) . . . . ?
S1 C15 C16 C23 -0.2(4) . . . . ?
N1 C15 C16 C17 -0.7(2) . . . . ?
S1 C15 C16 C17 179.4(2) . . . . ?
C15 C16 C17 C22 0.2(3) . . . . ?
C23 C16 C17 C22 179.8(2) . . . . ?
C15 C16 C17 C18 -179.4(3) . . . . ?
C23 C16 C17 C18 0.3(4) . . . . ?
C22 C17 C18 C19 0.0(4) . . . . ?
C16 C17 C18 C19 179.5(3) . . . . ?
C17 C18 C19 C20 0.0(5) . . . . ?
C18 C19 C20 C21 0.0(5) . . . . ?
C19 C20 C21 C22 0.1(4) . . . . ?
C20 C21 C22 C17 -0.1(4) . . . . ?
C20 C21 C22 N1 179.9(2) . . . . ?
C18 C17 C22 C21 0.1(4) . . . . ?
C16 C17 C22 C21 -179.5(2) . . . . ?
C18 C17 C22 N1 -179.9(2) . . . . ?
C16 C17 C22 N1 0.5(3) . . . . ?
C15 C16 C23 O3 178.8(3) . . . . ?
C17 C16 C23 O3 -0.7(4) . . . . ?
C15 C16 C23 C24 -1.4(4) . . . . ?
C17 C16 C23 C24 179.0(2) . . . . ?
O3 C23 C24 O1 -160.2(3) . . . . ?
C16 C23 C24 O1 20.0(4) . . . . ?
O3 C23 C24 O2 20.8(4) . . . . ?
C16 C23 C24 O2 -159.0(2) . . . . ?
C11 C12 C26 O8 4.7(3) . . . . ?
C13 C12 C26 O8 123.9(2) . . . . ?
C11 C12 C26 O7 -175.85(18) . . . . ?
C13 C12 C26 O7 -56.6(2) . . . . ?
O6 C14 N1 C15 -179.6(2) . . . . ?
C13 C14 N1 C15 -1.2(3) . . . . ?
O6 C14 N1 C22 -9.1(4) . . . . ?
C13 C14 N1 C22 169.4(2) . . . . ?
C16 C15 N1 C14 173.54(19) . . . . ?
S1 C15 N1 C14 -6.5(2) . . . . ?
C16 C15 N1 C22 1.1(2) . . . . ?
S1 C15 N1 C22 -179.02(14) . . . . ?
C21 C22 N1 C14 7.9(4) . . . . ?
C17 C22 N1 C14 -172.1(2) . . . . ?
C21 C22 N1 C15 179.0(2) . . . . ?
C17 C22 N1 C15 -0.9(2) . . . . ?
C8 C9 N2 C10 61.3(2) . . . . ?
C13 C9 N2 C10 -174.70(19) . . . . ?
C1 C9 N2 C10 -54.9(3) . . . . ?
C8 C9 N2 C11 -167.72(18) . . . . ?
C13 C9 N2 C11 -43.7(2) . . . . ?
C1 C9 N2 C11 76.0(2) . . . . ?
C12 C11 N2 C9 22.6(2) . . . . ?
C12 C11 N2 C10 155.1(2) . . . . ?
O1 C24 O2 C25 -0.6(5) . . . . ?
C23 C24 O2 C25 178.4(3) . . . . ?
O8 C26 O7 C27 -5.9(3) . . . . ?
C12 C26 O7 C27 174.6(2) . . . . ?
C16 C15 S1 C13 -170.8(3) . . . . ?
N1 C15 S1 C13 9.27(16) . . . . ?
C14 C13 S1 C15 -9.53(15) . . . . ?
C9 C13 S1 C15 -138.30(16) . . . . ?
C12 C13 S1 C15 111.94(15) . . . . ?
